data_1509507
loop_
_publ_author_name
'Tejedor, P.'
'Stacy, A.M.'

_publ_section_title
;
 Structure and properties of a new family of ceramic phosphides: Ag Zn La
 P2, Ag Zn Sm P2, and Cu Zn Sm P2
;
_journal_name_full 'Journal of Solid State Chemistry'
_journal_page_first 227
_journal_page_last 236
_journal_paper_doi 10.1016/0022-4596(90)90265-Y
_journal_volume 89
_journal_year 1990
_chemical_formula_sum 'Ag P2 Sm Zn'
_chemical_name_systematic 'Ag Zn Sm P2'
_space_group_IT_number 164
_symmetry_space_group_name_Hall '-P 3 2"'
_symmetry_space_group_name_H-M 'P -3 m 1'
_cell_angle_alpha 90
_cell_angle_beta 90
_cell_angle_gamma 120
_cell_formula_units_Z 1
_cell_length_a 4.1247
_cell_length_b 4.1247
_cell_length_c 6.692
_cell_volume 98.599
_citation_journal_id_ASTM JSSCBI
_cod_data_source_file silver1-2_492.cif
_cod_data_source_block Ag1P2Sm1Zn1
_cod_original_cell_volume 98.59872
_cod_original_formula_sum 'Ag1 P2 Sm1 Zn1'
_cod_database_code 1509507

loop_
_symmetry_equiv_pos_as_xyz
x,y,z
-y,x-y,z
-x+y,-x,z
y,x,-z
-x,-x+y,-z
x-y,-y,-z
-x,-y,-z
y,-x+y,-z
x-y,x,-z
-y,-x,z
x,x-y,z
-x+y,y,z

loop_
_atom_site_label
_atom_site_type_symbol
_atom_site_fract_x
_atom_site_fract_y
_atom_site_fract_z
_atom_site_occupancy
_atom_site_U_iso_or_equiv
P1 P-3 0.3333 0.6667 0.7541 1 0.0
Ag1 Ag+1 0.3333 0.6667 0.3666 0.5 0.0
Sm1 Sm+3 0 0 0 1 0.0
Zn1 Zn+2 0.3333 0.6667 0.3666 0.5 0.0
